data_7211298
loop_
_publ_author_name
'He, Teng'
'Wu, Hui'
'Chen, Juner'
'Zhou, Wei'
'Wu, Guotao'
'Xiong, Zhitao'
'Zhang, Tao'
'Chen, Ping'

_publ_section_title
;
 Alkali and alkaline-earth metal borohydride hydrazinates: synthesis,
 structures and dehydrogenation.
;
_journal_issue 25
_journal_name_full 'Physical chemistry chemical physics : PCCP'
_journal_page_first 10487
_journal_page_last 10493
_journal_paper_doi 10.1039/c3cp51473k
_journal_volume 15
_journal_year 2013
_chemical_formula_sum 'B2 H19.69 Mg N5.85'
_chemical_formula_weight 147.65
_space_group_IT_number 163
_symmetry_cell_setting trigonal
_symmetry_space_group_name_Hall '-P 3 2c'
_symmetry_space_group_name_H-M 'P -3 1 c'
_audit_creation_date 2012-05-21T14:57
_audit_creation_method 'from EXP file using GSAS2CIF'
_cell_angle_alpha 90.0
_cell_angle_beta 90.0
_cell_angle_gamma 120.0
_cell_formula_units_Z 6
_cell_length_a 13.8385(8)
_cell_length_b 13.8385
_cell_length_c 7.8284(8)
_cell_measurement_temperature 298
_cell_volume 1298.32(15)
_computing_structure_refinement GSAS
_diffrn_ambient_temperature 298
_diffrn_measurement_device_type Bruker_D8
_diffrn_radiation_probe x-ray
_diffrn_radiation_type 'Cu K\a'
_diffrn_radiation_wavelength 1.5406
_diffrn_radiation_wavelength_wt 1.00
_exptl_absorpt_correction_T_max 1.00000
_exptl_absorpt_correction_T_min 1.00000
_pd_calc_method 'Rietveld Refinement'
_pd_meas_2theta_range_inc 0.013
_pd_meas_2theta_range_max 79.991
_pd_meas_2theta_range_min 5.007
_pd_meas_number_of_points 5769
_pd_phase_name Mg(BH4)2_3N2H4
_pd_proc_2theta_range_inc 0.013
_pd_proc_2theta_range_max 80.06741
_pd_proc_2theta_range_min 5.0834
_pd_proc_info_datetime 2012-05-21T14:57:40
_pd_proc_ls_prof_R_factor 0.0220
_pd_proc_ls_prof_wR_expected 0.0173
_pd_proc_ls_prof_wR_factor 0.0285
_pd_proc_number_of_points 5769
_refine_ls_goodness_of_fit_all 1.65
_refine_ls_matrix_type full
_refine_ls_number_parameters 16
_refine_ls_number_restraints 0
_refine_ls_R_Fsqd_factor 0.07125
_refine_ls_shift/su_max 0.04
_refine_ls_shift/su_mean 0.01
_reflns_d_resolution_high 1.198
_reflns_d_resolution_low 11.985
_reflns_limit_h_max 10
_reflns_limit_h_min 0
_reflns_limit_k_max 6
_reflns_limit_k_min 0
_reflns_limit_l_max 32
_reflns_limit_l_min -6
_reflns_number_total 325
_cod_data_source_file c3cp51473k_3.cif
_cod_data_source_block 1MGB3N_publ
_cod_depositor_comments
;
The following automatic conversions were performed:

'_geom_bond_publ_flag' value 'N' changed to 'n' according to
/home/saulius/struct/CIF-dictionaries/cif_core.dic dictionary named
'cif_core.dic' version 2.4.2 from 2011-04-26 (75
times).

'_geom_angle_publ_flag' value 'N' changed to 'n' according
to /home/saulius/struct/CIF-dictionaries/cif_core.dic dictionary
named 'cif_core.dic' version 2.4.2 from 2011-04-26 (61 time).

Automatic conversion script
Id: cif_fix_values 1891 2012-01-12 08:04:46Z andrius 
;
_cod_original_cell_volume 1298.32(17)
_cod_database_code 7211298
_gsas_exptl_extinct_corr_t_min 1.00000
_gsas_exptl_extinct_corr_t_max 1.00000

loop_
_symmetry_equiv_pos_site_id
_symmetry_equiv_pos_as_xyz
1 +x,+y,+z
2 -y,x-y,+z
3 y-x,-x,+z
4 +y,+x,+z+1/2
5 -x,y-x,+z+1/2
6 x-y,-y,+z+1/2
-1 -x,-y,-z
-2 +y,y-x,-z
-3 x-y,+x,-z
-4 -y,-x,-z+1/2
-5 +x,x-y,-z+1/2
-6 y-x,+y,-z+1/2

loop_
_atom_site_type_symbol
_atom_site_label
_atom_site_fract_x
_atom_site_fract_y
_atom_site_fract_z
_atom_site_occupancy
_atom_site_thermal_displace_type
_atom_site_U_iso_or_equiv
_atom_site_symmetry_multiplicity
B B1 0.3495(5) 0.0418(4) 0.5466(10) 1.0 Uiso 0.01074 12
H H1 0.3199(5) 0.0990(4) 0.6258(10) 1.0 Uiso 0.01074 12
H H2 0.4031(5) 0.0148(4) 0.6403(10) 1.0 Uiso 0.01074 12
H H3 0.4082(5) 0.0958(4) 0.4259(10) 1.0 Uiso 0.01074 12
H H4 0.2667(5) -0.0426(4) 0.4943(10) 1.0 Uiso 0.01074 12
N N1 0.1544(5) 0.0956(5) 0.3370(8) 0.92265 Uiso 0.01962 12
H H5 0.1756(5) 0.1785(5) 0.3400(8) 0.92265 Uiso 0.01962 12
H H6 0.2225(5) 0.0967(5) 0.3931(8) 0.92265 Uiso 0.01962 12
N N2 0.6478(4) 0.1923(5) 0.5851(10) 1.0 Uiso 0.01962 12
H H7 0.5619(5) 0.1475(6) 0.5998(15) 1.0 Uiso 0.01962 12
H H8 0.6896(6) 0.1564(8) 0.6428(12) 1.0 Uiso 0.01962 12
N N3 0.6704(6) 0.1973(5) 0.4018(9) 1.0 Uiso 0.01962 12
H H9 0.6332(7) 0.1158(7) 0.3583(14) 1.0 Uiso 0.01962 12
H H10 0.7563(6) 0.2422(6) 0.3870(10) 1.0 Uiso 0.01962 12
Mg Mg1 0.0 0.0 0.5 1.0 Uiso 0.02416 2
Mg Mg2 0.33333 0.66667 0.25 1.0 Uiso 0.02416 2
Mg Mg3 0.33333 0.66667 0.75 1.0 Uiso 0.02416 2

loop_
_atom_type_symbol
_atom_type_scat_dispersion_real
_atom_type_scat_dispersion_imag
_atom_type_scat_Cromer_Mann_a1
_atom_type_scat_Cromer_Mann_a2
_atom_type_scat_Cromer_Mann_a3
_atom_type_scat_Cromer_Mann_a4
_atom_type_scat_Cromer_Mann_b1
_atom_type_scat_Cromer_Mann_b2
_atom_type_scat_Cromer_Mann_b3
_atom_type_scat_Cromer_Mann_b4
_atom_type_scat_Cromer_Mann_c
_atom_type_scat_source
B 0.000 0.000 2.05450 23.2185 1.33260 1.02100 1.09790 60.3498 0.70680 0.14030 -0.1932 International_Tables_Vol_C
H 0.000 0.000 0.49300 10.5109 0.32291 26.1257 0.14019 3.14236 0.04081 57.7997 0.00304 International_Tables_Vol_C
N 0.000 0.000 12.2126 0.00570 3.13220 9.89330 2.01250 28.9975 1.16630 0.58260 -11.529 International_Tables_Vol_C
Mg 0.000 0.000 5.42040 2.82750 2.17350 79.2611 1.22690 0.38080 2.30730 7.19370 0.85840 International_Tables_Vol_C

loop_
_geom_angle_atom_site_label_1
_geom_angle_atom_site_label_2
_geom_angle_atom_site_label_3
_geom_angle
_geom_angle_site_symmetry_1
_geom_angle_site_symmetry_3
_geom_angle_publ_flag
H1 B1 H2 110.000(6) 1_555 1_555 n
H1 B1 H3 109.207(4) 1_555 1_555 n
H1 B1 H4 109.2081(16) 1_555 1_555 n
H2 B1 H3 109.208(4) 1_555 1_555 n
H2 B1 H4 109.2068(18) 1_555 1_555 n
H3 B1 H4 110.000(5) 1_555 1_555 n
N1 N1 H5 111.2(4) -5_556 1_555 n
N1 N1 H6 104.08(24) -5_556 1_555 n
H5 N1 H6 103.0006(4) 1_555 1_555 n
H7 N2 H8 114.3677(14) 1_555 1_555 n
H7 N2 N3 107.0006(5) 1_555 1_555 n
H8 N2 N3 107.000(4) 1_555 1_555 n
N2 N3 H9 107.0004(24) 1_555 1_555 n
N2 N3 H10 107.0002(5) 1_555 1_555 n
N2 N3 Mg3 117.6(6) 1_555 4_554 n
H9 N3 H10 114.3682(9) 1_555 1_555 n
N1 Mg1 N1 91.32(24) 1_555 2_555 n
N1 Mg1 N1 91.32(24) 1_555 3_555 n
N1 Mg1 N1 180.0 1_555 -1_556 n
N1 Mg1 N1 88.68(24) 1_555 -2_556 n
N1 Mg1 N1 88.68(24) 1_555 -3_556 n
N1 Mg1 N1 91.32(24) 2_555 3_555 n
N1 Mg1 N1 88.68(24) 2_555 -1_556 n
N1 Mg1 N1 180.0 2_555 -2_556 n
N1 Mg1 N1 88.68(24) 2_555 -3_556 n
N1 Mg1 N1 88.68(24) 3_555 -1_556 n
N1 Mg1 N1 88.68(24) 3_555 -2_556 n
N1 Mg1 N1 180.0 3_555 -3_556 n
N1 Mg1 N1 91.32(24) -1_556 -2_556 n
N1 Mg1 N1 91.32(24) -1_556 -3_556 n
N1 Mg1 N1 91.32(24) -2_556 -3_556 n
N2 Mg2 N2 90.17(28) 4_555 5_665 n
N2 Mg2 N2 90.18(28) 4_555 6_565 n
N2 Mg2 N2 98.58(32) 4_555 -1_667 n
N2 Mg2 N2 82.3(4) 4_555 -2_567 n
N2 Mg2 N2 168.40(28) 4_555 -3_557 n
N2 Mg2 N2 90.17(28) 5_665 6_565 n
N2 Mg2 N2 168.40(28) 5_665 -1_667 n
N2 Mg2 N2 98.58(32) 5_665 -2_567 n
N2 Mg2 N2 82.2(4) 5_665 -3_557 n
N2 Mg2 N2 82.3(4) 6_565 -1_667 n
N2 Mg2 N2 168.41(28) 6_565 -2_567 n
N2 Mg2 N2 98.58(32) 6_565 -3_557 n
N2 Mg2 N2 90.18(28) -1_667 -2_567 n
N2 Mg2 N2 90.17(28) -1_667 -3_557 n
N2 Mg2 N2 90.17(28) -2_567 -3_557 n
N3 Mg3 N3 94.65(24) 4_555 5_665 n
N3 Mg3 N3 94.65(24) 4_555 6_565 n
N3 Mg3 N3 83.7(4) 4_555 -1_666 n
N3 Mg3 N3 87.08(27) 4_555 -2_566 n
N3 Mg3 N3 177.70(34) 4_555 -3_556 n
N3 Mg3 N3 94.64(24) 5_665 6_565 n
N3 Mg3 N3 177.70(34) 5_665 -1_666 n
N3 Mg3 N3 83.7(4) 5_665 -2_566 n
N3 Mg3 N3 87.07(27) 5_665 -3_556 n
N3 Mg3 N3 87.08(27) 6_565 -1_666 n
N3 Mg3 N3 177.69(34) 6_565 -2_566 n
N3 Mg3 N3 83.7(4) 6_565 -3_556 n
N3 Mg3 N3 94.65(24) -1_666 -2_566 n
N3 Mg3 N3 94.65(24) -1_666 -3_556 n
N3 Mg3 N3 94.64(24) -2_566 -3_556 n

loop_
_geom_bond_atom_site_label_1
_geom_bond_atom_site_label_2
_geom_bond_distance
_geom_bond_site_symmetry_2
_geom_bond_publ_flag
B1 H1 1.226(10) 1_555 n
B1 H2 1.227(11) 1_555 n
B1 H3 1.226(10) 1_555 n
B1 H4 1.227(8) 1_555 n
H3 H10 1.799(8) 3_665 n
N1 N1 1.455(13) -5_555 n
N1 H5 1.03299(6) 1_555 n
N1 H6 1.03300(5) 1_555 n
N1 Mg1 2.262(5) 1_555 n
H5 H1 1.750(10) -3_556 n
H5 N1 1.03299(6) 1_555 n
H5 H6 1.61687(9) 1_555 n
H5 Mg1 2.752(5) 1_555 n
H6 N1 1.03300(5) 1_555 n
H6 N1 1.979(11) -5_555 n
H6 H5 1.61687(9) 1_555 n
N2 H7 1.036(10) 1_555 n
N2 H8 1.036(12) 1_555 n
N2 N3 1.463(11) 1_555 n
N2 Mg2 2.243(7) 4_554 n
H7 N2 1.036(10) 1_555 n
H7 Mg2 2.524(8) 4_554 n
H8 N2 1.036(12) 1_555 n
H8 Mg2 2.752(12) 4_554 n
N3 N2 1.463(11) 1_555 n
N3 H9 1.036(11) 1_555 n
N3 H10 1.036(12) 1_555 n
N3 Mg3 2.248(7) 4_554 n
H9 H2 1.615(10) -1_656 n
H9 N3 1.036(11) 1_555 n
H10 H3 1.799(8) 2_655 n
H10 N3 1.036(12) 1_555 n
H10 Mg3 2.418(8) 4_554 n
Mg1 N1 2.262(5) 1_555 n
Mg1 N1 2.262(5) 2_555 n
Mg1 N1 2.262(5) 3_555 n
Mg1 N1 2.262(5) -1_556 n
Mg1 N1 2.262(5) -2_556 n
Mg1 N1 2.262(5) -3_556 n
Mg1 H5 2.752(5) 1_555 n
Mg1 H5 2.752(5) 2_555 n
Mg1 H5 2.752(5) 3_555 n
Mg1 H5 2.752(5) -1_556 n
Mg1 H5 2.752(5) -2_556 n
Mg1 H5 2.752(5) -3_556 n
Mg2 N2 2.243(7) 4_555 n
Mg2 N2 2.243(7) 5_665 n
Mg2 N2 2.243(7) 6_565 n
Mg2 N2 2.243(7) -1_667 n
Mg2 N2 2.243(7) -2_567 n
Mg2 N2 2.243(7) -3_557 n
Mg2 H7 2.524(8) 4_555 n
Mg2 H7 2.524(8) 5_665 n
Mg2 H7 2.524(8) 6_565 n
Mg2 H7 2.524(8) -1_667 n
Mg2 H7 2.524(8) -2_567 n
Mg2 H7 2.524(8) -3_557 n
Mg2 H8 2.752(12) 4_555 n
Mg2 H8 2.752(12) 5_665 n
Mg2 H8 2.752(12) 6_565 n
Mg2 H8 2.752(12) -1_667 n
Mg2 H8 2.752(12) -2_567 n
Mg2 H8 2.752(12) -3_557 n
Mg3 N3 2.248(7) 4_555 n
Mg3 N3 2.248(7) 5_665 n
Mg3 N3 2.248(7) 6_565 n
Mg3 N3 2.248(7) -1_666 n
Mg3 N3 2.248(7) -2_566 n
Mg3 N3 2.248(7) -3_556 n
Mg3 H10 2.418(8) 4_555 n
Mg3 H10 2.418(8) 5_665 n
Mg3 H10 2.418(8) 6_565 n
Mg3 H10 2.418(8) -1_666 n
Mg3 H10 2.418(8) -2_566 n
Mg3 H10 2.418(8) -3_556 n
